data_2235802
loop_
_publ_author_name
'Wang, Wen-Xiang'

_publ_section_title
;
 2-(1<i>H</i>-Tetrazol-1-yl)acetic acid monohydrate
;
_journal_coeditor_code FY2060
_journal_issue 8
_journal_name_full 'Acta Crystallographica Section E'
_journal_page_first o2561
_journal_paper_doi 10.1107/S1600536812033090
_journal_volume 68
_journal_year 2012
_chemical_formula_iupac 'C3 H4 N4 O2, H2 O'
_chemical_formula_moiety 'C3 H4 N4 O2, H2 O'
_chemical_formula_sum 'C3 H6 N4 O3'
_chemical_formula_weight 146.12
_chemical_name_systematic
;
2-(1<i>H</i>-Tetrazol-1-yl)acetic acid monohydrate
;
_space_group_IT_number 33
_symmetry_cell_setting orthorhombic
_symmetry_space_group_name_Hall 'P 2c -2n'
_symmetry_space_group_name_H-M 'P n a 21'
_atom_sites_solution_hydrogens geom
_atom_sites_solution_primary direct
_atom_sites_solution_secondary difmap
_audit_creation_method SHELXL-97
_cell_angle_alpha 90.00
_cell_angle_beta 90.00
_cell_angle_gamma 90.00
_cell_formula_units_Z 4
_cell_length_a 12.618(3)
_cell_length_b 5.1871(10)
_cell_length_c 9.874(2)
_cell_measurement_reflns_used 6216
_cell_measurement_temperature 293(2)
_cell_measurement_theta_max 27.48
_cell_measurement_theta_min 3.23
_cell_volume 646.3(2)
_computing_cell_refinement 'CrystalClear (Rigaku, 2005)'
_computing_data_collection 'CrystalClear (Rigaku, 2005)'
_computing_data_reduction 'CrystalClear (Rigaku, 2005)'
_computing_molecular_graphics 'DIAMOND (Brandenburg & Putz, 2005)'
_computing_publication_material 'SHELXL97 (Sheldrick, 2008)'
_computing_structure_refinement 'SHELXL97 (Sheldrick, 2008)'
_computing_structure_solution 'SHELXS97 (Sheldrick, 2008)'
_diffrn_ambient_temperature 293(2)
_diffrn_measured_fraction_theta_full 1.000
_diffrn_measured_fraction_theta_max 1.000
_diffrn_measurement_device_type 'Rigaku SCXmini'
_diffrn_measurement_method '\w scans'
_diffrn_radiation_monochromator graphite
_diffrn_radiation_source 'fine-focus sealed tube'
_diffrn_radiation_type MoK\a
_diffrn_radiation_wavelength 0.71073
_diffrn_reflns_av_R_equivalents 0.0309
_diffrn_reflns_av_sigmaI/netI 0.0162
_diffrn_reflns_limit_h_max 16
_diffrn_reflns_limit_h_min -16
_diffrn_reflns_limit_k_max 6
_diffrn_reflns_limit_k_min -6
_diffrn_reflns_limit_l_max 12
_diffrn_reflns_limit_l_min -12
_diffrn_reflns_number 6216
_diffrn_reflns_theta_full 27.48
_diffrn_reflns_theta_max 27.48
_diffrn_reflns_theta_min 3.23
_diffrn_standards_decay_% 0
_diffrn_standards_interval_count 0
_diffrn_standards_interval_time 0
_diffrn_standards_number 0
_exptl_absorpt_coefficient_mu 0.133
_exptl_absorpt_correction_T_max 0.983
_exptl_absorpt_correction_T_min 0.965
_exptl_absorpt_correction_type multi-scan
_exptl_absorpt_process_details '(CrystalClear; Rigaku, 2005)'
_exptl_crystal_colour 'pale yellow'
_exptl_crystal_density_diffrn 1.502
_exptl_crystal_density_method 'not measured'
_exptl_crystal_description needle
_exptl_crystal_F_000 304
_exptl_crystal_size_max 0.26
_exptl_crystal_size_mid 0.23
_exptl_crystal_size_min 0.19
_refine_diff_density_max 0.113
_refine_diff_density_min -0.119
_refine_ls_extinction_method none
_refine_ls_goodness_of_fit_ref 1.166
_refine_ls_hydrogen_treatment mixed
_refine_ls_matrix_type full
_refine_ls_number_parameters 103
_refine_ls_number_reflns 786
_refine_ls_number_restraints 1
_refine_ls_restrained_S_all 1.165
_refine_ls_R_factor_all 0.0343
_refine_ls_R_factor_gt 0.0297
_refine_ls_shift/su_max 0.000
_refine_ls_shift/su_mean 0.000
_refine_ls_structure_factor_coef Fsqd
_refine_ls_weighting_details 'calc w=1/[\s^2^(Fo^2^)+(0.0290P)^2^+0.0792P] where P=(Fo^2^+2Fc^2^)/3'
_refine_ls_weighting_scheme calc
_refine_ls_wR_factor_gt 0.0670
_refine_ls_wR_factor_ref 0.0688
_reflns_number_gt 715
_reflns_number_total 786
_reflns_threshold_expression I>2sigma(I)
_cod_data_source_file fy2060.cif
_cod_data_source_block I
_cod_original_cell_volume 646.2(2)
_cod_database_code 2235802
_cod_database_fobs_code 2235802

loop_
_symmetry_equiv_pos_as_xyz
'x, y, z'
'-x, -y, z+1/2'
'x+1/2, -y+1/2, z'
'-x+1/2, y+1/2, z+1/2'

loop_
_atom_site_type_symbol
_atom_site_label
_atom_site_fract_x
_atom_site_fract_y
_atom_site_fract_z
_atom_site_U_iso_or_equiv
_atom_site_adp_type
_atom_site_calc_flag
_atom_site_refinement_flags
_atom_site_occupancy
_atom_site_symmetry_multiplicity
O O1 0.38513(14) 0.5364(3) 1.01953(17) 0.0450(4) Uani d . 1 1
O O2 0.30421(14) 0.8326(3) 0.89450(17) 0.0525(5) Uani d . 1 1
N N2 0.37640(16) 0.8301(4) 0.4743(2) 0.0436(5) Uani d . 1 1
C C5 0.36860(19) 0.6540(4) 0.5678(2) 0.0381(5) Uani d . 1 1
H H5A 0.3281 0.5047 0.5614 0.046 Uiso calc R 1 1
N N4 0.47431(18) 0.9471(4) 0.6448(2) 0.0497(5) Uani d . 1 1
C C7 0.37025(18) 0.6679(4) 0.9087(2) 0.0358(5) Uani d . 1 1
N N1 0.44272(18) 1.0105(4) 0.5252(2) 0.0527(6) Uani d . 1 1
N N3 0.42748(14) 0.7205(3) 0.67377(18) 0.0334(4) Uani d . 1 1
C C6 0.44751(19) 0.5888(4) 0.8003(2) 0.0379(5) Uani d . 1 1
H H6A 0.5190 0.6270 0.8302 0.046 Uiso calc R 1 1
H H6B 0.4424 0.4042 0.7860 0.046 Uiso calc R 1 1
O O3 0.27445(17) 0.7053(4) 0.22354(17) 0.0509(5) Uani d . 1 1
H H1A 0.344(3) 0.595(6) 1.086(4) 0.079(11) Uiso d . 1 1
H H3A 0.246(2) 0.600(6) 0.263(4) 0.062(10) Uiso d . 1 1
H H3B 0.310(3) 0.789(6) 0.279(4) 0.062(10) Uiso d . 1 1

loop_
_atom_site_aniso_label
_atom_site_aniso_U_11
_atom_site_aniso_U_22
_atom_site_aniso_U_33
_atom_site_aniso_U_12
_atom_site_aniso_U_13
_atom_site_aniso_U_23
O1 0.0495(9) 0.0525(10) 0.0330(9) 0.0046(8) -0.0002(8) 0.0146(8)
O2 0.0605(10) 0.0645(11) 0.0327(9) 0.0259(9) 0.0079(8) 0.0131(9)
N2 0.0554(12) 0.0453(11) 0.0303(9) -0.0005(9) 0.0026(9) 0.0036(9)
C5 0.0438(14) 0.0403(12) 0.0303(11) -0.0033(9) 0.0011(9) -0.0052(9)
N4 0.0678(14) 0.0421(11) 0.0393(11) -0.0149(10) 0.0003(11) -0.0023(9)
C7 0.0409(12) 0.0368(11) 0.0298(11) -0.0010(10) -0.0039(9) 0.0036(10)
N1 0.0729(14) 0.0454(11) 0.0396(12) -0.0118(10) 0.0050(12) 0.0042(10)
N3 0.0402(9) 0.0325(9) 0.0276(8) 0.0000(8) 0.0031(8) -0.0036(7)
C6 0.0446(12) 0.0366(11) 0.0326(11) 0.0070(11) -0.0046(10) -0.0011(9)
O3 0.0612(11) 0.0625(12) 0.0289(9) -0.0116(10) -0.0018(8) 0.0107(9)

loop_
_atom_type_symbol
_atom_type_description
_atom_type_scat_dispersion_real
_atom_type_scat_dispersion_imag
_atom_type_scat_source
C C 0.0033 0.0000 'International Tables Vol C Tables 4.2.6.8 and 6.1.1.4'
H H 0.0000 0.0000 'International Tables Vol C Tables 4.2.6.8 and 6.1.1.4'
N N 0.0061 0.0000 'International Tables Vol C Tables 4.2.6.8 and 6.1.1.4'
O O 0.0106 0.0000 'International Tables Vol C Tables 4.2.6.8 and 6.1.1.4'

loop_
_geom_angle_atom_site_label_1
_geom_angle_atom_site_label_2
_geom_angle_atom_site_label_3
_geom_angle
C7 O1 H1A 111(2)
C5 N2 N1 105.6(2)
N2 C5 N3 109.49(19)
N2 C5 H5A 125.3
N3 C5 H5A 125.3
N1 N4 N3 106.37(19)
O2 C7 O1 124.8(2)
O2 C7 C6 124.0(2)
O1 C7 C6 111.19(19)
N4 N1 N2 110.82(19)
C5 N3 N4 107.74(19)
C5 N3 C6 130.92(19)
N4 N3 C6 121.31(19)
N3 C6 C7 111.87(17)
N3 C6 H6A 109.2
C7 C6 H6A 109.2
N3 C6 H6B 109.2
C7 C6 H6B 109.2
H6A C6 H6B 107.9
H3A O3 H3B 107(3)

loop_
_geom_bond_atom_site_label_1
_geom_bond_atom_site_label_2
_geom_bond_distance
O1 C7 1.303(3)
O1 H1A 0.89(4)
O2 C7 1.202(3)
N2 C5 1.303(3)
N2 N1 1.352(3)
C5 N3 1.329(3)
C5 H5A 0.9300
N4 N1 1.289(3)
N4 N3 1.346(3)
C7 C6 1.505(3)
N3 C6 1.446(3)
C6 H6A 0.9700
C6 H6B 0.9700
O3 H3A 0.76(3)
O3 H3B 0.83(4)

loop_
_geom_hbond_atom_site_label_D
_geom_hbond_atom_site_label_H
_geom_hbond_atom_site_label_A
_geom_hbond_site_symmetry_A
_geom_hbond_distance_DH
_geom_hbond_distance_HA
_geom_hbond_distance_DA
_geom_hbond_angle_DHA
O3 H3B N2 . 0.83(4) 2.11(4) 2.864(3) 150(3)
O1 H1A O3 1_556 0.89(4) 1.72(4) 2.603(3) 175(4)
O3 H3A O2 4_544 0.76(3) 2.00(3) 2.752(3) 168(3)

loop_
_geom_torsion_atom_site_label_1
_geom_torsion_atom_site_label_2
_geom_torsion_atom_site_label_3
_geom_torsion_atom_site_label_4
_geom_torsion
N1 N2 C5 N3 0.1(3)
N3 N4 N1 N2 -0.3(3)
C5 N2 N1 N4 0.1(3)
N2 C5 N3 N4 -0.3(3)
N2 C5 N3 C6 -178.2(2)
N1 N4 N3 C5 0.3(3)
N1 N4 N3 C6 178.50(19)
C5 N3 C6 C7 -92.1(3)
N4 N3 C6 C7 90.3(3)
O2 C7 C6 N3 -4.4(3)
O1 C7 C6 N3 176.12(18)

loop_
_cod_related_entry_id
_cod_related_entry_database
_cod_related_entry_code
1 ChemSpider 30657958
